data_7005058
loop_
_publ_author_name
'Nagataki, Takayuki'
'Ishii, Kenta'
'Tachi, Yoshimitsu'
'Itoh, Shinobu'

_publ_section_title
;
 Ligand effects on Ni(II)-catalysed alkane-hydroxylation with m-CPBA.
;
_journal_issue 11
_journal_name_full 'Dalton transactions (Cambridge, England : 2003)'
_journal_page_first 1120
_journal_page_last 1128
_journal_paper_doi 10.1039/b615503k
_journal_year 2007
_chemical_formula_moiety 'C29 H38 N4 Ni O4 '
_chemical_formula_sum 'C29 H38 N4 Ni O4'
_chemical_formula_weight 565.34
_space_group_IT_number 14
_symmetry_cell_setting monoclinic
_symmetry_Int_Tables_number 14
_symmetry_space_group_name_Hall '-P 2ybc'
_symmetry_space_group_name_H-M 'P 1 21/c 1'
_cell_angle_alpha 90.0000
_cell_angle_beta 93.758(18)
_cell_angle_gamma 90.0000
_cell_formula_units_Z 4
_cell_length_a 11.887(6)
_cell_length_b 20.791(10)
_cell_length_c 11.743(5)
_cell_measurement_reflns_used 19579
_cell_measurement_temperature 171.1
_cell_measurement_theta_max 27.5
_cell_measurement_theta_min 3.1
_cell_volume 2896(2)
_computing_cell_refinement PROCESS-AUTO
_computing_data_collection PROCESS-AUTO
_computing_data_reduction CrystalStructure
_computing_molecular_graphics ORTEP3
_computing_publication_material 'CrystalStructure 3.7.0'
_computing_structure_refinement CRYSTALS
_computing_structure_solution SIR92
_diffrn_detector_area_resol_mean 10.00
_diffrn_measured_fraction_theta_full 0.995
_diffrn_measured_fraction_theta_max 0.995
_diffrn_measurement_device_type 'Rigaku RAXIS-RAPID'
_diffrn_measurement_method \w
_diffrn_radiation_type 'Mo K\a'
_diffrn_radiation_wavelength 0.71075
_diffrn_reflns_av_R_equivalents 0.027
_diffrn_reflns_limit_h_max 15
_diffrn_reflns_limit_h_min -15
_diffrn_reflns_limit_k_max 26
_diffrn_reflns_limit_k_min -26
_diffrn_reflns_limit_l_max 14
_diffrn_reflns_limit_l_min -15
_diffrn_reflns_number 27773
_diffrn_reflns_theta_full 27.46
_diffrn_reflns_theta_max 27.46
_exptl_absorpt_coefficient_mu 0.709
_exptl_absorpt_correction_T_max 0.932
_exptl_absorpt_correction_T_min 0.735
_exptl_absorpt_correction_type multi-scan
_exptl_absorpt_process_details
;
Higashi, T. (1995). Program for Absorption Correction.
Rigaku Corporation, Tokyo, Japan.
;
_exptl_crystal_colour blue
_exptl_crystal_density_diffrn 1.297
_exptl_crystal_density_method 'not measured'
_exptl_crystal_description platelet
_exptl_crystal_F_000 1200.00
_exptl_crystal_size_max 0.60
_exptl_crystal_size_mid 0.35
_exptl_crystal_size_min 0.10
_refine_diff_density_max 0.35
_refine_diff_density_min -0.31
_refine_ls_extinction_method none
_refine_ls_goodness_of_fit_ref 0.996
_refine_ls_hydrogen_treatment refall
_refine_ls_number_parameters 381
_refine_ls_number_reflns 4552
_refine_ls_R_factor_gt 0.0229
_refine_ls_shift/su_max 0.0000
_refine_ls_structure_factor_coef F
_refine_ls_weighting_details 'w = 1/[0.0005Fo^2^ + 0.1500\s(Fo^2^)]'
_refine_ls_weighting_scheme calc
_refine_ls_wR_factor_ref 0.0326
_reflns_number_gt 3713
_reflns_number_total 6587
_reflns_threshold_expression F^2^>2.0\s(F^2^)
_cod_data_source_file b615503k.txt
_cod_data_source_block '_[Ni(DtbpPye2)(NO3)]_(4b)'
_cod_original_formula_sum 'C29 H38 N4 Ni O4 '
_cod_database_code 7005058

loop_
_symmetry_equiv_pos_site_id
_symmetry_equiv_pos_as_xyz
1 +X,+Y,+Z
2 -X,1/2+Y,1/2-Z
3 -X,-Y,-Z
4 +X,1/2-Y,1/2+Z

loop_
_atom_site_label
_atom_site_type_symbol
_atom_site_fract_x
_atom_site_fract_y
_atom_site_fract_z
_atom_site_U_iso_or_equiv
_atom_site_adp_type
_atom_site_occupancy
_atom_site_symmetry_multiplicity
_atom_site_calc_flag
_atom_site_refinement_flags
_atom_site_disorder_assembly
_atom_site_disorder_group
Ni(1) Ni 0.31403(2) 0.884200(10) 0.47202(2) 0.01789(5) Uani 1.00 1 d . . .
O(1) O 0.26053(10) 0.88517(6) 0.30928(9) 0.0235(3) Uani 1.00 1 d . . .
O(2) O 0.46736(11) 0.92072(6) 0.40642(10) 0.0296(3) Uani 1.00 1 d . . .
O(3) O 0.44119(11) 0.81813(6) 0.41903(11) 0.0307(3) Uani 1.00 1 d . . .
O(4) O 0.58150(13) 0.85455(10) 0.32739(14) 0.0667(6) Uani 1.00 1 d . . .
N(1) N 0.18587(12) 0.82533(6) 0.52489(11) 0.0192(3) Uani 1.00 1 d . . .
N(2) N 0.23729(12) 0.96997(6) 0.50507(12) 0.0231(4) Uani 1.00 1 d . . .
N(3) N 0.39639(12) 0.88312(6) 0.63350(11) 0.0217(3) Uani 1.00 1 d . . .
N(4) N 0.49950(13) 0.86421(9) 0.38262(13) 0.0334(4) Uani 1.00 1 d . . .
C(1) C 0.15412(14) 0.78267(8) 0.42383(13) 0.0215(4) Uani 1.00 1 d . . .
C(2) C 0.10170(14) 0.81672(8) 0.31902(12) 0.0197(4) Uani 1.00 1 d . . .
C(3) C -0.00452(14) 0.79701(8) 0.27408(13) 0.0204(4) Uani 1.00 1 d . . .
C(4) C -0.05357(14) 0.82211(8) 0.17269(13) 0.0216(4) Uani 1.00 1 d . . .
C(5) C 0.01247(16) 0.86569(8) 0.11454(13) 0.0223(4) Uani 1.00 1 d . . .
C(6) C 0.11931(14) 0.88612(8) 0.15403(13) 0.0207(4) Uani 1.00 1 d . . .
C(7) C 0.16391(14) 0.86374(8) 0.26371(13) 0.0204(4) Uani 1.00 1 d . . .
C(8) C -0.17364(16) 0.80574(9) 0.12505(14) 0.0248(4) Uani 1.00 1 d . . .
C(9) C -0.22981(17) 0.75498(10) 0.19664(16) 0.0337(5) Uani 1.00 1 d . . .
C(10) C -0.24682(17) 0.86677(10) 0.12224(16) 0.0324(5) Uani 1.00 1 d . . .
C(11) C -0.17158(17) 0.77968(11) 0.00205(14) 0.0354(5) Uani 1.00 1 d . . .
C(12) C 0.18886(16) 0.93200(9) 0.08312(14) 0.0255(4) Uani 1.00 1 d . . .
C(13) C 0.13555(18) 0.94174(10) -0.03820(14) 0.0350(5) Uani 1.00 1 d . . .
C(14) C 0.30815(18) 0.90522(11) 0.07050(17) 0.0379(6) Uani 1.00 1 d . . .
C(15) C 0.19658(18) 0.99793(10) 0.14248(17) 0.0352(5) Uani 1.00 1 d . . .
C(16) C 0.08620(14) 0.86393(9) 0.55348(14) 0.0254(4) Uani 1.00 1 d . . .
C(17) C 0.11370(17) 0.91894(9) 0.63652(14) 0.0291(5) Uani 1.00 1 d . . .
C(18) C 0.16022(16) 0.97831(9) 0.58324(14) 0.0249(4) Uani 1.00 1 d . . .
C(19) C 0.12733(17) 1.03959(10) 0.61451(17) 0.0339(5) Uani 1.00 1 d . . .
C(20) C 0.17333(18) 1.09259(10) 0.56392(18) 0.0379(5) Uani 1.00 1 d . . .
C(21) C 0.24849(18) 1.08423(9) 0.48173(17) 0.0339(5) Uani 1.00 1 d . . .
C(22) C 0.27876(17) 1.02213(9) 0.45450(14) 0.0278(5) Uani 1.00 1 d . . .
C(23) C 0.22043(16) 0.78280(9) 0.62486(13) 0.0260(4) Uani 1.00 1 d . . .
C(24) C 0.34660(17) 0.76990(8) 0.64315(16) 0.0279(5) Uani 1.00 1 d . . .
C(25) C 0.40982(16) 0.82753(9) 0.69183(14) 0.0259(5) Uani 1.00 1 d . . .
C(26) C 0.47625(18) 0.82453(10) 0.79339(17) 0.0389(6) Uani 1.00 1 d . . .
C(27) C 0.5272(2) 0.87986(11) 0.83683(18) 0.0477(6) Uani 1.00 1 d . . .
C(28) C 0.51200(18) 0.93711(10) 0.77795(17) 0.0373(6) Uani 1.00 1 d . . .
C(29) C 0.44637(16) 0.93660(9) 0.67651(14) 0.0272(5) Uani 1.00 1 d . . .
H(91) H -0.2384 0.7714 0.2771 0.040 Uiso 1.00 1 c R . .
H(92) H -0.1864 0.7164 0.2010 0.040 Uiso 1.00 1 c R . .
H(93) H -0.3044 0.7454 0.1591 0.040 Uiso 1.00 1 c R . .
H(111) H -0.1213 0.7399 -0.0003 0.042 Uiso 1.00 1 c R . .
H(112) H -0.2563 0.7689 -0.0253 0.042 Uiso 1.00 1 c R . .
H(113) H -0.1393 0.8119 -0.0483 0.043 Uiso 1.00 1 c R . .
H(101) H -0.3247 0.8564 0.0930 0.039 Uiso 1.00 1 c R . .
H(102) H -0.2127 0.8994 0.0710 0.039 Uiso 1.00 1 c R . .
H(103) H -0.2517 0.8854 0.1980 0.039 Uiso 1.00 1 c R . .
H(5) H -0.0224 0.8839 0.0386 0.027 Uiso 1.00 1 c R . .
H(3) H -0.0462 0.7645 0.3166 0.024 Uiso 1.00 1 c R . .
H(131) H 0.1269 0.9000 -0.0789 0.042 Uiso 1.00 1 c R . .
H(132) H 0.0589 0.9600 -0.0409 0.042 Uiso 1.00 1 c R . .
H(133) H 0.1849 0.9710 -0.0789 0.042 Uiso 1.00 1 c R . .
H(151) H 0.2425 1.0284 0.1013 0.042 Uiso 1.00 1 c R . .
H(152) H 0.2375 0.9934 0.2183 0.042 Uiso 1.00 1 c R . .
H(153) H 0.1175 1.0164 0.1503 0.042 Uiso 1.00 1 c R . .
H(141) H 0.3028 0.8645 0.0283 0.046 Uiso 1.00 1 c R . .
H(142) H 0.3498 0.9375 0.0233 0.046 Uiso 1.00 1 c R . .
H(143) H 0.3458 0.8965 0.1403 0.046 Uiso 1.00 1 c R . .
H(11) H 0.0990 0.7496 0.4505 0.026 Uiso 1.00 1 c R . .
H(12) H 0.2290 0.7616 0.4055 0.025 Uiso 1.00 1 c R . .
H(161) H 0.0507 0.8852 0.4760 0.031 Uiso 1.00 1 c R . .
H(162) H 0.0307 0.8342 0.5800 0.030 Uiso 1.00 1 c R . .
H(171) H 0.0427 0.9321 0.6704 0.035 Uiso 1.00 1 c R . .
H(172) H 0.1707 0.9051 0.6994 0.035 Uiso 1.00 1 c R . .
H(231) H 0.1771 0.7432 0.6181 0.031 Uiso 1.00 1 c R . .
H(232) H 0.1961 0.8042 0.6931 0.031 Uiso 1.00 1 c R . .
H(241) H 0.3574 0.7334 0.6976 0.033 Uiso 1.00 1 c R . .
H(242) H 0.3774 0.7574 0.5656 0.033 Uiso 1.00 1 c R . .
H(26) H 0.4788 0.7834 0.8382 0.046 Uiso 1.00 1 c R . .
H(27) H 0.5772 0.8798 0.9120 0.056 Uiso 1.00 1 c R . .
H(28) H 0.5428 0.9797 0.8076 0.044 Uiso 1.00 1 c R . .
H(29) H 0.4315 0.9763 0.6298 0.033 Uiso 1.00 1 c R . .
H(20) H 0.1458 1.1342 0.5899 0.045 Uiso 1.00 1 c R . .
H(22) H 0.3340 1.0092 0.3959 0.033 Uiso 1.00 1 c R . .
H(21) H 0.2891 1.1207 0.4387 0.040 Uiso 1.00 1 c R . .
H(19) H 0.0684 1.0467 0.6781 0.041 Uiso 1.00 1 c R . .

loop_
_atom_site_aniso_label
_atom_site_aniso_U_11
_atom_site_aniso_U_22
_atom_site_aniso_U_33
_atom_site_aniso_U_12
_atom_site_aniso_U_13
_atom_site_aniso_U_23
Ni(1) 0.02012(12) 0.01580(11) 0.01790(11) -0.00108(10) 0.00229(8) 0.00117(10)
O(1) 0.0224(6) 0.0294(6) 0.0187(5) -0.0052(5) 0.0008(4) 0.0040(5)
O(2) 0.0308(7) 0.0282(7) 0.0304(7) -0.0092(6) 0.0057(5) -0.0023(5)
O(3) 0.0320(8) 0.0250(7) 0.0350(7) 0.0028(6) 0.0027(6) -0.0033(5)
O(4) 0.0375(9) 0.0937(14) 0.0728(12) -0.0075(9) 0.0327(9) -0.0346(10)
N(1) 0.0211(7) 0.0202(7) 0.0163(6) -0.0013(6) 0.0007(5) 0.0029(5)
N(2) 0.0271(8) 0.0210(7) 0.0211(7) 0.0026(6) 0.0000(6) -0.0002(6)
N(3) 0.0227(7) 0.0215(7) 0.0209(7) -0.0019(6) 0.0011(5) 0.0022(6)
N(4) 0.0256(9) 0.0451(10) 0.0301(8) -0.0034(8) 0.0047(7) -0.0115(7)
C(1) 0.0240(10) 0.0193(9) 0.0209(8) -0.0036(7) 0.0001(7) 0.0007(7)
C(2) 0.0239(9) 0.0188(8) 0.0165(8) 0.0015(7) 0.0019(7) -0.0017(6)
C(3) 0.0229(9) 0.0201(8) 0.0187(8) 0.0001(7) 0.0049(7) -0.0024(6)
C(4) 0.0222(9) 0.0236(9) 0.0190(8) 0.0017(7) 0.0013(7) -0.0037(7)
C(5) 0.0266(10) 0.0238(9) 0.0166(8) 0.0030(7) 0.0010(7) -0.0000(6)
C(6) 0.0260(9) 0.0193(8) 0.0173(7) 0.0019(8) 0.0039(6) -0.0009(7)
C(7) 0.0221(9) 0.0196(8) 0.0197(8) 0.0018(7) 0.0036(7) -0.0033(6)
C(8) 0.0241(10) 0.0320(10) 0.0184(8) -0.0009(8) 0.0009(7) -0.0028(7)
C(9) 0.0272(11) 0.0397(12) 0.0333(10) -0.0080(9) -0.0054(8) 0.0045(9)
C(10) 0.0255(10) 0.0418(12) 0.0298(10) 0.0047(9) 0.0020(8) 0.0016(8)
C(11) 0.0296(11) 0.0527(13) 0.0237(9) -0.0029(10) 0.0009(8) -0.0109(9)
C(12) 0.0287(10) 0.0278(10) 0.0202(8) -0.0019(8) 0.0029(7) 0.0061(7)
C(13) 0.0409(12) 0.0403(12) 0.0235(9) -0.0079(10) 0.0009(8) 0.0087(8)
C(14) 0.0338(11) 0.0485(13) 0.0325(10) 0.0031(10) 0.0108(9) 0.0149(9)
C(15) 0.0415(13) 0.0299(11) 0.0332(10) -0.0078(9) -0.0053(9) 0.0084(8)
C(16) 0.0227(10) 0.0311(10) 0.0225(8) -0.0045(8) 0.0034(7) 0.0013(7)
C(17) 0.0288(10) 0.0374(11) 0.0217(9) 0.0011(9) 0.0061(8) -0.0045(8)
C(18) 0.0241(10) 0.0278(10) 0.0223(9) 0.0022(8) -0.0024(7) -0.0055(7)
C(19) 0.0296(11) 0.0368(11) 0.0349(10) 0.0079(9) -0.0020(8) -0.0131(9)
C(20) 0.0375(12) 0.0259(10) 0.0486(12) 0.0099(9) -0.0110(10) -0.0124(9)
C(21) 0.0394(12) 0.0200(10) 0.0408(11) 0.0002(9) -0.0094(9) 0.0015(8)
C(22) 0.0335(11) 0.0226(9) 0.0265(9) 0.0013(8) -0.0027(8) 0.0010(7)
C(23) 0.0321(11) 0.0246(9) 0.0209(9) -0.0095(8) -0.0030(8) 0.0079(7)
C(24) 0.0352(11) 0.0195(9) 0.0279(9) -0.0032(8) -0.0061(8) 0.0088(7)
C(25) 0.0239(10) 0.0260(10) 0.0275(9) -0.0018(8) -0.0006(7) 0.0055(7)
C(26) 0.0416(13) 0.0393(12) 0.0339(11) -0.0105(10) -0.0120(9) 0.0153(9)
C(27) 0.0526(15) 0.0530(14) 0.0345(11) -0.0177(12) -0.0191(10) 0.0112(10)
C(28) 0.0413(13) 0.0381(12) 0.0314(10) -0.0158(10) -0.0053(9) -0.0009(9)
C(29) 0.0285(10) 0.0258(10) 0.0274(9) -0.0056(8) 0.0014(8) 0.0003(7)

loop_
_atom_type_symbol
_atom_type_description
_atom_type_scat_dispersion_real
_atom_type_scat_dispersion_imag
_atom_type_scat_source
C C 0.003 0.002
;
International Tables for Crystallography
(1992, Vol. C, Tables 4.2.6.8 and 6.1.1.4)
;
H H 0.000 0.000
;
International Tables for Crystallography
(1992, Vol. C, Table 6.1.1.4)
;
N N 0.006 0.003
;
International Tables for Crystallography
(1992, Vol. C, Tables 4.2.6.8 and 6.1.1.4)
;
O O 0.011 0.006
;
International Tables for Crystallography
(1992, Vol. C, Tables 4.2.6.8 and 6.1.1.4)
;
Ni Ni 0.339 1.112
;
International Tables for Crystallography
(1992, Vol. C, Tables 4.2.6.8 and 6.1.1.4)
;

loop_
_geom_angle_atom_site_label_1
_geom_angle_atom_site_label_2
_geom_angle_atom_site_label_3
_geom_angle
_geom_angle_publ_flag
_geom_angle_site_symmetry_1
_geom_angle_site_symmetry_2
_geom_angle_site_symmetry_3
O(1) Ni(1) O(2) 82.94(4) ? . . .
O(1) Ni(1) O(3) 85.12(4) ? . . .
O(1) Ni(1) N(1) 95.69(5) ? . . .
O(1) Ni(1) N(2) 93.17(5) ? . . .
O(1) Ni(1) N(3) 170.68(5) ? . . .
O(2) Ni(1) O(3) 59.96(4) ? . . .
O(2) Ni(1) N(1) 164.51(5) ? . . .
O(2) Ni(1) N(2) 99.08(5) ? . . .
O(2) Ni(1) N(3) 88.35(5) ? . . .
O(3) Ni(1) N(1) 104.56(5) ? . . .
O(3) Ni(1) N(2) 159.04(5) ? . . .
O(3) Ni(1) N(3) 87.67(5) ? . . .
N(1) Ni(1) N(2) 96.40(5) ? . . .
N(1) Ni(1) N(3) 91.82(5) ? . . .
N(2) Ni(1) N(3) 91.46(5) ? . . .
Ni(1) O(1) C(7) 127.50(10) ? . . .
Ni(1) O(2) N(4) 91.51(10) ? . . .
Ni(1) O(3) N(4) 91.42(10) ? . . .
Ni(1) N(1) C(1) 105.15(9) ? . . .
Ni(1) N(1) C(16) 111.08(10) ? . . .
Ni(1) N(1) C(23) 114.24(10) ? . . .
C(1) N(1) C(16) 109.43(12) ? . . .
C(1) N(1) C(23) 108.02(12) ? . . .
C(16) N(1) C(23) 108.76(13) ? . . .
Ni(1) N(2) C(18) 124.77(12) ? . . .
Ni(1) N(2) C(22) 115.90(12) ? . . .
C(18) N(2) C(22) 118.77(15) ? . . .
Ni(1) N(3) C(25) 120.43(11) ? . . .
Ni(1) N(3) C(29) 120.32(11) ? . . .
C(25) N(3) C(29) 118.94(14) ? . . .
O(2) N(4) O(3) 116.32(15) ? . . .
O(2) N(4) O(4) 121.99(18) ? . . .
O(3) N(4) O(4) 121.69(18) ? . . .
N(1) C(1) C(2) 115.57(13) ? . . .
C(1) C(2) C(3) 118.83(14) ? . . .
C(1) C(2) C(7) 119.81(15) ? . . .
C(3) C(2) C(7) 121.17(14) ? . . .
C(2) C(3) C(4) 122.02(15) ? . . .
C(3) C(4) C(5) 116.19(15) ? . . .
C(3) C(4) C(8) 123.72(15) ? . . .
C(5) C(4) C(8) 120.08(14) ? . . .
C(4) C(5) C(6) 124.23(15) ? . . .
C(5) C(6) C(7) 118.38(15) ? . . .
C(5) C(6) C(12) 121.30(14) ? . . .
C(7) C(6) C(12) 120.32(15) ? . . .
O(1) C(7) C(2) 121.26(14) ? . . .
O(1) C(7) C(6) 121.11(15) ? . . .
C(2) C(7) C(6) 117.61(15) ? . . .
C(4) C(8) C(9) 112.41(14) ? . . .
C(4) C(8) C(10) 109.62(14) ? . . .
C(4) C(8) C(11) 110.30(15) ? . . .
C(9) C(8) C(10) 108.33(15) ? . . .
C(9) C(8) C(11) 107.83(15) ? . . .
C(10) C(8) C(11) 108.24(14) ? . . .
C(6) C(12) C(13) 112.31(15) ? . . .
C(6) C(12) C(14) 110.99(15) ? . . .
C(6) C(12) C(15) 108.96(14) ? . . .
C(13) C(12) C(14) 106.58(15) ? . . .
C(13) C(12) C(15) 108.18(15) ? . . .
C(14) C(12) C(15) 109.76(16) ? . . .
N(1) C(16) C(17) 114.11(14) ? . . .
C(16) C(17) C(18) 114.74(14) ? . . .
N(2) C(18) C(17) 117.48(16) ? . . .
N(2) C(18) C(19) 120.86(17) ? . . .
C(17) C(18) C(19) 121.65(17) ? . . .
C(18) C(19) C(20) 119.45(18) ? . . .
C(19) C(20) C(21) 119.80(19) ? . . .
C(20) C(21) C(22) 118.25(18) ? . . .
N(2) C(22) C(21) 122.81(17) ? . . .
N(1) C(23) C(24) 115.39(14) ? . . .
C(23) C(24) C(25) 112.03(14) ? . . .
N(3) C(25) C(24) 116.72(14) ? . . .
N(3) C(25) C(26) 121.14(16) ? . . .
C(24) C(25) C(26) 122.12(16) ? . . .
C(25) C(26) C(27) 119.39(18) ? . . .
C(26) C(27) C(28) 119.49(19) ? . . .
C(27) C(28) C(29) 118.22(18) ? . . .
N(3) C(29) C(28) 122.80(17) ? . . .
N(1) C(1) H(11) 106.8 ? . . .
N(1) C(1) H(12) 103.9 ? . . .
C(2) C(1) H(11) 109.1 ? . . .
C(2) C(1) H(12) 110.2 ? . . .
H(11) C(1) H(12) 111.2 ? . . .
C(2) C(3) H(3) 118.6 ? . . .
C(4) C(3) H(3) 119.4 ? . . .
C(4) C(5) H(5) 116.8 ? . . .
C(6) C(5) H(5) 118.9 ? . . .
C(8) C(9) H(91) 110.7 ? . . .
C(8) C(9) H(92) 110.8 ? . . .
C(8) C(9) H(93) 107.8 ? . . .
H(91) C(9) H(92) 108.6 ? . . .
H(91) C(9) H(93) 110.1 ? . . .
H(92) C(9) H(93) 108.8 ? . . .
C(8) C(10) H(101) 110.1 ? . . .
C(8) C(10) H(102) 108.6 ? . . .
C(8) C(10) H(103) 112.1 ? . . .
H(101) C(10) H(102) 110.1 ? . . .
H(101) C(10) H(103) 107.0 ? . . .
H(102) C(10) H(103) 109.1 ? . . .
C(8) C(11) H(111) 110.8 ? . . .
C(8) C(11) H(112) 106.5 ? . . .
C(8) C(11) H(113) 110.6 ? . . .
H(111) C(11) H(112) 111.5 ? . . .
H(111) C(11) H(113) 106.3 ? . . .
H(112) C(11) H(113) 111.2 ? . . .
C(12) C(13) H(131) 110.8 ? . . .
C(12) C(13) H(132) 113.9 ? . . .
C(12) C(13) H(133) 107.9 ? . . .
H(131) C(13) H(132) 104.8 ? . . .
H(131) C(13) H(133) 110.5 ? . . .
H(132) C(13) H(133) 108.8 ? . . .
C(12) C(14) H(141) 109.4 ? . . .
C(12) C(14) H(142) 107.3 ? . . .
C(12) C(14) H(143) 112.4 ? . . .
H(141) C(14) H(142) 108.1 ? . . .
H(141) C(14) H(143) 106.8 ? . . .
H(142) C(14) H(143) 112.7 ? . . .
C(12) C(15) H(151) 111.7 ? . . .
C(12) C(15) H(152) 109.5 ? . . .
C(12) C(15) H(153) 110.3 ? . . .
H(151) C(15) H(152) 104.4 ? . . .
H(151) C(15) H(153) 110.1 ? . . .
H(152) C(15) H(153) 110.8 ? . . .
N(1) C(16) H(161) 107.8 ? . . .
N(1) C(16) H(162) 107.3 ? . . .
C(17) C(16) H(161) 106.8 ? . . .
C(17) C(16) H(162) 113.2 ? . . .
H(161) C(16) H(162) 107.3 ? . . .
C(16) C(17) H(171) 108.0 ? . . .
C(16) C(17) H(172) 111.0 ? . . .
C(18) C(17) H(171) 106.6 ? . . .
C(18) C(17) H(172) 106.9 ? . . .
H(171) C(17) H(172) 109.3 ? . . .
C(18) C(19) H(19) 121.3 ? . . .
C(20) C(19) H(19) 119.2 ? . . .
C(19) C(20) H(20) 114.8 ? . . .
C(21) C(20) H(20) 125.4 ? . . .
C(20) C(21) H(21) 126.3 ? . . .
C(22) C(21) H(21) 115.4 ? . . .
N(2) C(22) H(22) 110.9 ? . . .
C(21) C(22) H(22) 126.3 ? . . .
N(1) C(23) H(231) 108.6 ? . . .
N(1) C(23) H(232) 107.0 ? . . .
C(24) C(23) H(231) 111.9 ? . . .
C(24) C(23) H(232) 107.8 ? . . .
H(231) C(23) H(232) 105.6 ? . . .
C(23) C(24) H(241) 108.0 ? . . .
C(23) C(24) H(242) 108.8 ? . . .
C(25) C(24) H(241) 108.8 ? . . .
C(25) C(24) H(242) 109.6 ? . . .
H(241) C(24) H(242) 109.6 ? . . .
C(25) C(26) H(26) 119.0 ? . . .
C(27) C(26) H(26) 121.2 ? . . .
C(26) C(27) H(27) 122.0 ? . . .
C(28) C(27) H(27) 118.6 ? . . .
C(27) C(28) H(28) 123.3 ? . . .
C(29) C(28) H(28) 118.4 ? . . .
N(3) C(29) H(29) 114.8 ? . . .
C(28) C(29) H(29) 122.4 ? . . .

loop_
_geom_bond_atom_site_label_1
_geom_bond_atom_site_label_2
_geom_bond_distance
_geom_bond_publ_flag
_geom_bond_site_symmetry_1
_geom_bond_site_symmetry_2
Ni(1) O(1) 1.9742(10) ? . .
Ni(1) O(2) 2.1624(13) ? . .
Ni(1) O(3) 2.1639(13) ? . .
Ni(1) N(1) 2.0805(14) ? . .
Ni(1) N(2) 2.0516(14) ? . .
Ni(1) N(3) 2.0764(13) ? . .
O(1) C(7) 1.313(2) ? . .
O(2) N(4) 1.272(2) ? . .
O(3) N(4) 1.273(2) ? . .
O(4) N(4) 1.222(2) ? . .
N(1) C(1) 1.510(2) ? . .
N(1) C(16) 1.488(2) ? . .
N(1) C(23) 1.505(2) ? . .
N(2) C(18) 1.350(2) ? . .
N(2) C(22) 1.345(2) ? . .
N(3) C(25) 1.348(2) ? . .
N(3) C(29) 1.344(2) ? . .
C(1) C(2) 1.518(2) ? . .
C(2) C(3) 1.398(2) ? . .
C(2) C(7) 1.410(2) ? . .
C(3) C(4) 1.392(2) ? . .
C(4) C(5) 1.405(2) ? . .
C(4) C(8) 1.537(2) ? . .
C(5) C(6) 1.390(2) ? . .
C(6) C(7) 1.438(2) ? . .
C(6) C(12) 1.542(2) ? . .
C(8) C(9) 1.530(2) ? . .
C(8) C(10) 1.538(2) ? . .
C(8) C(11) 1.544(2) ? . .
C(12) C(13) 1.534(2) ? . .
C(12) C(14) 1.540(2) ? . .
C(12) C(15) 1.538(2) ? . .
C(16) C(17) 1.524(2) ? . .
C(17) C(18) 1.505(2) ? . .
C(18) C(19) 1.389(2) ? . .
C(19) C(20) 1.382(2) ? . .
C(20) C(21) 1.369(3) ? . .
C(21) C(22) 1.383(2) ? . .
C(23) C(24) 1.525(2) ? . .
C(24) C(25) 1.507(2) ? . .
C(25) C(26) 1.388(2) ? . .
C(26) C(27) 1.382(3) ? . .
C(27) C(28) 1.382(3) ? . .
C(28) C(29) 1.381(2) ? . .
C(1) H(11) 1.014 ? . .
C(1) H(12) 1.028 ? . .
C(3) H(3) 0.992 ? . .
C(5) H(5) 1.030 ? . .
C(9) H(91) 1.015 ? . .
C(9) H(92) 0.954 ? . .
C(9) H(93) 0.984 ? . .
C(10) H(101) 0.990 ? . .
C(10) H(102) 1.009 ? . .
C(10) H(103) 0.976 ? . .
C(11) H(111) 1.022 ? . .
C(11) H(112) 1.060 ? . .
C(11) H(113) 0.988 ? . .
C(13) H(131) 0.992 ? . .
C(13) H(132) 0.986 ? . .
C(13) H(133) 0.990 ? . .
C(14) H(141) 0.981 ? . .
C(14) H(142) 1.019 ? . .
C(14) H(143) 0.926 ? . .
C(15) H(151) 0.984 ? . .
C(15) H(152) 0.990 ? . .
C(15) H(153) 1.025 ? . .
C(16) H(161) 1.072 ? . .
C(16) H(162) 0.971 ? . .
C(17) H(171) 0.995 ? . .
C(17) H(172) 1.011 ? . .
C(19) H(19) 1.067 ? . .
C(20) H(20) 0.981 ? . .
C(21) H(21) 1.046 ? . .
C(22) H(22) 1.018 ? . .
C(23) H(231) 0.972 ? . .
C(23) H(232) 0.977 ? . .
C(24) H(241) 0.995 ? . .
C(24) H(242) 1.036 ? . .
C(26) H(26) 1.003 ? . .
C(27) H(27) 1.031 ? . .
C(28) H(28) 1.010 ? . .
C(29) H(29) 1.000 ? . .

loop_
_geom_contact_atom_site_label_1
_geom_contact_atom_site_label_2
_geom_contact_distance
_geom_contact_publ_flag
_geom_contact_site_symmetry_1
_geom_contact_site_symmetry_2
O(2) C(21) 3.545(2) ? . 67603
O(2) C(22) 3.541(2) ? . 67603
O(2) C(29) 3.306(2) ? . 67603
O(3) C(26) 3.351(2) ? . 56404
O(4) C(9) 3.482(2) ? . 65501
O(4) C(10) 3.268(2) ? . 65501
O(4) C(20) 3.293(2) ? . 67603
O(4) C(21) 3.184(2) ? . 67603
N(4) C(21) 3.469(2) ? . 67603
C(2) C(23) 3.449(2) ? . 56404
C(7) C(23) 3.541(2) ? . 56404
C(9) O(4) 3.482(2) ? . 45501
C(10) O(4) 3.268(2) ? . 45501
C(16) C(20) 3.417(2) ? . 57603
C(20) O(4) 3.293(2) ? . 67603
C(20) C(16) 3.417(2) ? . 57603
C(21) O(2) 3.545(2) ? . 67603
C(21) O(4) 3.184(2) ? . 67603
C(21) N(4) 3.469(2) ? . 67603
C(22) O(2) 3.541(2) ? . 67603
C(23) C(2) 3.449(2) ? . 56504
C(23) C(7) 3.541(2) ? . 56504
C(26) O(3) 3.351(2) ? . 56504
C(29) O(2) 3.306(2) ? . 67603
O(1) H(231) 3.585 ? . 56404
O(1) H(241) 3.054 ? . 56404
O(2) H(28) 3.253 ? . 67603
O(2) H(29) 2.506 ? . 67603
O(2) H(22) 3.516 ? . 67603
O(2) H(21) 3.427 ? . 67603
O(3) H(241) 2.926 ? . 56404
O(3) H(26) 2.369 ? . 56404
O(4) H(91) 2.844 ? . 65501
O(4) H(93) 3.354 ? . 65501
O(4) H(112) 3.586 ? . 66504
O(4) H(101) 3.036 ? . 65501
O(4) H(103) 2.654 ? . 65501
O(4) H(241) 3.497 ? . 56404
O(4) H(26) 3.123 ? . 56404
O(4) H(29) 3.558 ? . 67603
O(4) H(20) 3.331 ? . 67603
O(4) H(21) 3.102 ? . 67603
N(4) H(241) 3.348 ? . 56404
N(4) H(26) 3.120 ? . 56404
N(4) H(29) 3.422 ? . 67603
N(4) H(21) 3.182 ? . 67603
C(1) H(111) 3.480 ? . 56504
C(1) H(232) 3.321 ? . 56404
C(2) H(231) 2.863 ? . 56404
C(2) H(232) 3.159 ? . 56404
C(2) H(241) 3.596 ? . 56404
C(2) H(20) 3.354 ? . 57603
C(2) H(19) 3.489 ? . 57603
C(3) H(111) 3.165 ? . 56504
C(3) H(113) 3.533 ? . 56504
C(3) H(162) 3.596 ? . 56404
C(3) H(231) 3.039 ? . 56404
C(3) H(232) 3.364 ? . 56404
C(3) H(20) 2.787 ? . 57603
C(3) H(19) 3.393 ? . 57603
C(4) H(11) 3.597 ? . 56404
C(4) H(162) 3.590 ? . 56404
C(4) H(231) 3.163 ? . 56404
C(4) H(20) 3.193 ? . 57603
C(4) H(19) 3.254 ? . 57603
C(5) H(11) 3.282 ? . 56404
C(5) H(231) 2.991 ? . 56404
C(5) H(19) 3.238 ? . 57603
C(6) H(231) 2.814 ? . 56404
C(6) H(19) 3.376 ? . 57603
C(7) H(231) 2.815 ? . 56404
C(7) H(241) 3.195 ? . 56404
C(7) H(19) 3.437 ? . 57603
C(8) H(20) 3.567 ? . 57603
C(9) H(112) 3.338 ? . 56504
C(9) H(113) 3.412 ? . 56504
C(9) H(20) 3.502 ? . 57603
C(9) H(21) 3.266 ? . 54502
C(10) H(133) 3.496 ? . 57503
C(10) H(151) 3.414 ? . 57503
C(10) H(27) 3.142 ? . 45401
C(10) H(20) 3.512 ? . 57603
C(10) H(19) 3.547 ? . 57603
C(11) H(91) 2.909 ? . 56404
C(11) H(92) 3.528 ? . 56404
C(11) H(3) 2.869 ? . 56404
C(11) H(11) 3.367 ? . 56404
C(11) H(162) 3.455 ? . 56404
C(11) H(20) 3.233 ? . 54502
C(13) H(102) 3.456 ? . 57503
C(13) H(132) 3.265 ? . 57503
C(13) H(153) 3.319 ? . 57503
C(13) H(171) 3.531 ? . 55401
C(13) H(172) 3.227 ? . 55401
C(14) H(231) 3.518 ? . 56404
C(14) H(241) 3.281 ? . 56404
C(14) H(242) 3.482 ? . 56404
C(14) H(28) 3.253 ? . 67603
C(15) H(102) 3.308 ? . 57503
C(15) H(132) 3.307 ? . 57503
C(15) H(28) 3.150 ? . 67603
C(16) H(111) 3.307 ? . 56504
C(16) H(20) 3.136 ? . 57603
C(17) H(131) 3.358 ? . 55601
C(17) H(133) 3.562 ? . 55601
C(19) H(103) 3.006 ? . 57603
C(19) H(161) 2.786 ? . 57603
C(20) H(91) 3.448 ? . 57603
C(20) H(111) 3.203 ? . 55502
C(20) H(103) 2.924 ? . 57603
C(20) H(161) 2.713 ? . 57603
C(20) H(162) 3.244 ? . 57603
C(21) H(92) 3.535 ? . 55502
C(21) H(111) 3.585 ? . 55502
C(23) H(141) 3.430 ? . 56504
C(23) H(12) 3.417 ? . 56504
C(24) H(141) 3.131 ? . 56504
C(24) H(143) 3.459 ? . 56504
C(24) H(12) 3.527 ? . 56504
C(26) H(93) 3.456 ? . 66504
C(27) H(101) 3.420 ? . 65601
C(27) H(151) 3.376 ? . 67603
C(27) H(142) 3.359 ? . 55601
C(28) H(151) 3.241 ? . 67603
C(28) H(152) 3.308 ? . 67603
C(28) H(142) 3.570 ? . 55601
C(28) H(22) 3.042 ? . 67603
C(29) H(22) 3.016 ? . 67603
H(91) O(4) 2.844 ? . 45501
H(91) C(11) 2.909 ? . 56504
H(91) C(20) 3.448 ? . 57603
H(91) H(111) 2.890 ? . 56504
H(91) H(112) 2.490 ? . 56504
H(91) H(113) 2.877 ? . 56504
H(91) H(20) 2.698 ? . 57603
H(92) C(11) 3.528 ? . 56504
H(92) C(21) 3.535 ? . 54502
H(92) H(112) 3.385 ? . 56504
H(92) H(113) 3.018 ? . 56504
H(92) H(162) 3.204 ? . 56404
H(92) H(21) 2.807 ? . 54502
H(93) O(4) 3.354 ? . 45501
H(93) C(26) 3.456 ? . 46404
H(93) H(26) 3.484 ? . 46404
H(93) H(21) 2.846 ? . 54502
H(111) C(1) 3.480 ? . 56404
H(111) C(3) 3.165 ? . 56404
H(111) C(16) 3.307 ? . 56404
H(111) C(20) 3.203 ? . 54502
H(111) C(21) 3.585 ? . 54502
H(111) H(91) 2.890 ? . 56404
H(111) H(3) 2.383 ? . 56404
H(111) H(11) 2.727 ? . 56404
H(111) H(161) 3.330 ? . 56404
H(111) H(162) 2.510 ? . 56404
H(111) H(20) 2.446 ? . 54502
H(111) H(21) 3.291 ? . 54502
H(112) O(4) 3.586 ? . 46404
H(112) C(9) 3.338 ? . 56404
H(112) H(91) 2.490 ? . 56404
H(112) H(92) 3.385 ? . 56404
H(112) H(3) 3.282 ? . 56404
H(112) H(26) 3.452 ? . 45401
H(112) H(27) 3.097 ? . 45401
H(112) H(20) 3.206 ? . 54502
H(112) H(21) 3.276 ? . 54502
H(113) C(3) 3.533 ? . 56404
H(113) C(9) 3.412 ? . 56404
H(113) H(91) 2.877 ? . 56404
H(113) H(92) 3.018 ? . 56404
H(113) H(3) 2.548 ? . 56404
H(113) H(151) 3.580 ? . 57503
H(113) H(11) 3.108 ? . 56404
H(101) O(4) 3.036 ? . 45501
H(101) C(27) 3.420 ? . 45401
H(101) H(151) 3.491 ? . 57503
H(101) H(27) 2.407 ? . 45401
H(102) C(13) 3.456 ? . 57503
H(102) C(15) 3.308 ? . 57503
H(102) H(132) 3.477 ? . 57503
H(102) H(133) 2.714 ? . 57503
H(102) H(151) 2.525 ? . 57503
H(102) H(153) 3.389 ? . 57503
H(102) H(27) 3.047 ? . 45401
H(102) H(19) 3.495 ? . 57603
H(103) O(4) 2.654 ? . 45501
H(103) C(19) 3.006 ? . 57603
H(103) C(20) 2.924 ? . 57603
H(103) H(133) 3.412 ? . 57503
H(103) H(20) 2.746 ? . 57603
H(103) H(19) 2.905 ? . 57603
H(5) H(132) 3.274 ? . 57503
H(5) H(151) 3.508 ? . 57503
H(5) H(153) 3.189 ? . 57503
H(5) H(11) 3.323 ? . 56404
H(3) C(11) 2.869 ? . 56504
H(3) H(111) 2.383 ? . 56504
H(3) H(112) 3.282 ? . 56504
H(3) H(113) 2.548 ? . 56504
H(3) H(20) 2.686 ? . 57603
H(131) C(17) 3.358 ? . 55401
H(131) H(153) 3.441 ? . 57503
H(131) H(11) 3.149 ? . 56404
H(131) H(12) 3.581 ? . 56404
H(131) H(171) 3.118 ? . 55401
H(131) H(172) 2.690 ? . 55401
H(131) H(232) 3.479 ? . 55401
H(132) C(13) 3.265 ? . 57503
H(132) C(15) 3.307 ? . 57503
H(132) H(102) 3.477 ? . 57503
H(132) H(5) 3.274 ? . 57503
H(132) H(132) 2.413 ? . 57503
H(132) H(153) 2.436 ? . 57503
H(132) H(171) 3.432 ? . 55401
H(132) H(172) 3.592 ? . 55401
H(133) C(10) 3.496 ? . 57503
H(133) C(17) 3.562 ? . 55401
H(133) H(102) 2.714 ? . 57503
H(133) H(103) 3.412 ? . 57503
H(133) H(171) 3.395 ? . 55401
H(133) H(172) 2.937 ? . 55401
H(133) H(19) 3.466 ? . 55401
H(151) C(10) 3.414 ? . 57503
H(151) C(27) 3.376 ? . 67603
H(151) C(28) 3.241 ? . 67603
H(151) H(113) 3.580 ? . 57503
H(151) H(101) 3.491 ? . 57503
H(151) H(102) 2.525 ? . 57503
H(151) H(5) 3.508 ? . 57503
H(151) H(27) 2.882 ? . 67603
H(151) H(28) 2.708 ? . 67603
H(152) C(28) 3.308 ? . 67603
H(152) H(28) 2.708 ? . 67603
H(153) C(13) 3.319 ? . 57503
H(153) H(102) 3.389 ? . 57503
H(153) H(5) 3.189 ? . 57503
H(153) H(131) 3.441 ? . 57503
H(153) H(132) 2.436 ? . 57503
H(153) H(171) 3.119 ? . 57603
H(153) H(19) 3.354 ? . 57603
H(141) C(23) 3.430 ? . 56404
H(141) C(24) 3.131 ? . 56404
H(141) H(11) 3.469 ? . 56404
H(141) H(12) 3.091 ? . 56404
H(141) H(231) 2.926 ? . 56404
H(141) H(241) 2.890 ? . 56404
H(141) H(242) 2.712 ? . 56404
H(141) H(26) 3.580 ? . 55401
H(142) C(27) 3.359 ? . 55401
H(142) C(28) 3.570 ? . 55401
H(142) H(27) 3.304 ? . 55401
H(142) H(28) 2.865 ? . 67603
H(143) C(24) 3.459 ? . 56404
H(143) H(231) 3.529 ? . 56404
H(143) H(241) 2.785 ? . 56404
H(143) H(242) 3.346 ? . 56404
H(143) H(28) 2.942 ? . 67603
H(11) C(4) 3.597 ? . 56504
H(11) C(5) 3.282 ? . 56504
H(11) C(11) 3.367 ? . 56504
H(11) H(111) 2.727 ? . 56504
H(11) H(113) 3.108 ? . 56504
H(11) H(5) 3.323 ? . 56504
H(11) H(131) 3.149 ? . 56504
H(11) H(141) 3.469 ? . 56504
H(11) H(232) 3.489 ? . 56404
H(12) C(23) 3.417 ? . 56404
H(12) C(24) 3.527 ? . 56404
H(12) H(131) 3.581 ? . 56504
H(12) H(141) 3.091 ? . 56504
H(12) H(231) 3.392 ? . 56404
H(12) H(232) 2.848 ? . 56404
H(12) H(241) 2.965 ? . 56404
H(12) H(26) 3.259 ? . 56404
H(161) C(19) 2.786 ? . 57603
H(161) C(20) 2.713 ? . 57603
H(161) H(111) 3.330 ? . 56504
H(161) H(20) 2.445 ? . 57603
H(161) H(19) 2.637 ? . 57603
H(162) C(3) 3.596 ? . 56504
H(162) C(4) 3.590 ? . 56504
H(162) C(11) 3.455 ? . 56504
H(162) C(20) 3.244 ? . 57603
H(162) H(92) 3.204 ? . 56504
H(162) H(111) 2.510 ? . 56504
H(162) H(20) 2.876 ? . 57603
H(171) C(13) 3.531 ? . 55601
H(171) H(131) 3.118 ? . 55601
H(171) H(132) 3.432 ? . 55601
H(171) H(133) 3.395 ? . 55601
H(171) H(153) 3.119 ? . 57603
H(172) C(13) 3.227 ? . 55601
H(172) H(131) 2.690 ? . 55601
H(172) H(132) 3.592 ? . 55601
H(172) H(133) 2.937 ? . 55601
H(231) O(1) 3.585 ? . 56504
H(231) C(2) 2.863 ? . 56504
H(231) C(3) 3.039 ? . 56504
H(231) C(4) 3.163 ? . 56504
H(231) C(5) 2.991 ? . 56504
H(231) C(6) 2.814 ? . 56504
H(231) C(7) 2.815 ? . 56504
H(231) C(14) 3.518 ? . 56504
H(231) H(141) 2.926 ? . 56504
H(231) H(143) 3.529 ? . 56504
H(231) H(12) 3.392 ? . 56504
H(232) C(1) 3.321 ? . 56504
H(232) C(2) 3.159 ? . 56504
H(232) C(3) 3.364 ? . 56504
H(232) H(131) 3.479 ? . 55601
H(232) H(11) 3.489 ? . 56504
H(232) H(12) 2.848 ? . 56504
H(241) O(1) 3.054 ? . 56504
H(241) O(3) 2.926 ? . 56504
H(241) O(4) 3.497 ? . 56504
H(241) N(4) 3.348 ? . 56504
H(241) C(2) 3.596 ? . 56504
H(241) C(7) 3.195 ? . 56504
H(241) C(14) 3.281 ? . 56504
H(241) H(141) 2.890 ? . 56504
H(241) H(143) 2.785 ? . 56504
H(241) H(12) 2.965 ? . 56504
H(242) C(14) 3.482 ? . 56504
H(242) H(141) 2.712 ? . 56504
H(242) H(143) 3.346 ? . 56504
H(242) H(26) 3.119 ? . 56404
H(26) O(3) 2.369 ? . 56504
H(26) O(4) 3.123 ? . 56504
H(26) N(4) 3.120 ? . 56504
H(26) H(93) 3.484 ? . 66504
H(26) H(112) 3.452 ? . 65601
H(26) H(141) 3.580 ? . 55601
H(26) H(12) 3.259 ? . 56504
H(26) H(242) 3.119 ? . 56504
H(27) C(10) 3.142 ? . 65601
H(27) H(112) 3.097 ? . 65601
H(27) H(101) 2.407 ? . 65601
H(27) H(102) 3.047 ? . 65601
H(27) H(151) 2.882 ? . 67603
H(27) H(142) 3.304 ? . 55601
H(28) O(2) 3.253 ? . 67603
H(28) C(14) 3.253 ? . 67603
H(28) C(15) 3.150 ? . 67603
H(28) H(151) 2.708 ? . 67603
H(28) H(152) 2.708 ? . 67603
H(28) H(142) 2.865 ? . 67603
H(28) H(143) 2.942 ? . 67603
H(28) H(22) 2.893 ? . 67603
H(29) O(2) 2.506 ? . 67603
H(29) O(4) 3.558 ? . 67603
H(29) N(4) 3.422 ? . 67603
H(29) H(22) 2.839 ? . 67603
H(20) O(4) 3.331 ? . 67603
H(20) C(2) 3.354 ? . 57603
H(20) C(3) 2.787 ? . 57603
H(20) C(4) 3.193 ? . 57603
H(20) C(8) 3.567 ? . 57603
H(20) C(9) 3.502 ? . 57603
H(20) C(10) 3.512 ? . 57603
H(20) C(11) 3.233 ? . 55502
H(20) C(16) 3.136 ? . 57603
H(20) H(91) 2.698 ? . 57603
H(20) H(111) 2.446 ? . 55502
H(20) H(112) 3.206 ? . 55502
H(20) H(103) 2.746 ? . 57603
H(20) H(3) 2.686 ? . 57603
H(20) H(161) 2.445 ? . 57603
H(20) H(162) 2.876 ? . 57603
H(22) O(2) 3.516 ? . 67603
H(22) C(28) 3.042 ? . 67603
H(22) C(29) 3.016 ? . 67603
H(22) H(28) 2.893 ? . 67603
H(22) H(29) 2.839 ? . 67603
H(21) O(2) 3.427 ? . 67603
H(21) O(4) 3.102 ? . 67603
H(21) N(4) 3.182 ? . 67603
H(21) C(9) 3.266 ? . 55502
H(21) H(92) 2.807 ? . 55502
H(21) H(93) 2.846 ? . 55502
H(21) H(111) 3.291 ? . 55502
H(21) H(112) 3.276 ? . 55502
H(19) C(2) 3.489 ? . 57603
H(19) C(3) 3.393 ? . 57603
H(19) C(4) 3.254 ? . 57603
H(19) C(5) 3.238 ? . 57603
H(19) C(6) 3.376 ? . 57603
H(19) C(7) 3.437 ? . 57603
H(19) C(10) 3.547 ? . 57603
H(19) H(102) 3.495 ? . 57603
H(19) H(103) 2.905 ? . 57603
H(19) H(133) 3.466 ? . 55601
H(19) H(153) 3.354 ? . 57603
H(19) H(161) 2.637 ? . 57603

loop_
_geom_torsion_atom_site_label_1
_geom_torsion_atom_site_label_2
_geom_torsion_atom_site_label_3
_geom_torsion_atom_site_label_4
_geom_torsion
_geom_torsion_publ_flag
_geom_torsion_site_symmetry_1
_geom_torsion_site_symmetry_2
_geom_torsion_site_symmetry_3
_geom_torsion_site_symmetry_4
O(1) Ni(1) O(2) N(4) -83.19(9) ? . . . .
O(2) Ni(1) O(1) C(7) 174.82(14) ? . . . .
O(1) Ni(1) O(3) N(4) 79.43(9) ? . . . .
O(3) Ni(1) O(1) C(7) 114.53(13) ? . . . .
O(1) Ni(1) N(1) C(1) 30.34(10) ? . . . .
O(1) Ni(1) N(1) C(16) -87.93(10) ? . . . .
O(1) Ni(1) N(1) C(23) 148.59(11) ? . . . .
N(1) Ni(1) O(1) C(7) 10.34(14) ? . . . .
O(1) Ni(1) N(2) C(18) 122.07(14) ? . . . .
O(1) Ni(1) N(2) C(22) -66.68(12) ? . . . .
N(2) Ni(1) O(1) C(7) -86.42(14) ? . . . .
O(1) Ni(1) N(3) C(25) -98.6(3) ? . . . .
O(1) Ni(1) N(3) C(29) 75.0(3) ? . . . .
N(3) Ni(1) O(1) C(7) 153.9(3) ? . . . .
O(2) Ni(1) O(3) N(4) -5.23(8) ? . . . .
O(3) Ni(1) O(2) N(4) 5.24(8) ? . . . .
O(2) Ni(1) N(1) C(1) -53.8(2) ? . . . .
O(2) Ni(1) N(1) C(16) -172.03(15) ? . . . .
O(2) Ni(1) N(1) C(23) 64.5(2) ? . . . .
N(1) Ni(1) O(2) N(4) 2.6(2) ? . . . .
O(2) Ni(1) N(2) C(18) -154.58(13) ? . . . .
O(2) Ni(1) N(2) C(22) 16.67(12) ? . . . .
N(2) Ni(1) O(2) N(4) -175.28(9) ? . . . .
O(2) Ni(1) N(3) C(25) -119.34(13) ? . . . .
O(2) Ni(1) N(3) C(29) 54.23(13) ? . . . .
N(3) Ni(1) O(2) N(4) 93.50(9) ? . . . .
O(3) Ni(1) N(1) C(1) -56.08(10) ? . . . .
O(3) Ni(1) N(1) C(16) -174.35(9) ? . . . .
O(3) Ni(1) N(1) C(23) 62.18(11) ? . . . .
N(1) Ni(1) O(3) N(4) 174.05(9) ? . . . .
O(3) Ni(1) N(2) C(18) -153.31(14) ? . . . .
O(3) Ni(1) N(2) C(22) 17.9(2) ? . . . .
N(2) Ni(1) O(3) N(4) -6.67(19) ? . . . .
O(3) Ni(1) N(3) C(25) -59.34(13) ? . . . .
O(3) Ni(1) N(3) C(29) 114.23(13) ? . . . .
N(3) Ni(1) O(3) N(4) -94.67(10) ? . . . .
N(1) Ni(1) N(2) C(18) 25.98(14) ? . . . .
N(1) Ni(1) N(2) C(22) -162.78(12) ? . . . .
N(2) Ni(1) N(1) C(1) 124.18(10) ? . . . .
N(2) Ni(1) N(1) C(16) 5.91(10) ? . . . .
N(2) Ni(1) N(1) C(23) -117.56(11) ? . . . .
N(1) Ni(1) N(3) C(25) 45.16(14) ? . . . .
N(1) Ni(1) N(3) C(29) -141.27(13) ? . . . .
N(3) Ni(1) N(1) C(1) -144.14(10) ? . . . .
N(3) Ni(1) N(1) C(16) 97.59(10) ? . . . .
N(3) Ni(1) N(1) C(23) -25.89(11) ? . . . .
N(2) Ni(1) N(3) C(25) 141.62(13) ? . . . .
N(2) Ni(1) N(3) C(29) -44.82(14) ? . . . .
N(3) Ni(1) N(2) C(18) -66.02(14) ? . . . .
N(3) Ni(1) N(2) C(22) 105.23(12) ? . . . .
Ni(1) O(1) C(7) C(2) -23.2(2) ? . . . .
Ni(1) O(1) C(7) C(6) 158.60(12) ? . . . .
Ni(1) O(2) N(4) O(3) -8.62(14) ? . . . .
Ni(1) O(2) N(4) O(4) 171.04(16) ? . . . .
Ni(1) O(3) N(4) O(2) 8.61(14) ? . . . .
Ni(1) O(3) N(4) O(4) -171.05(16) ? . . . .
Ni(1) N(1) C(1) C(2) -65.62(15) ? . . . .
Ni(1) N(1) C(16) C(17) -51.69(16) ? . . . .
Ni(1) N(1) C(23) C(24) -22.09(17) ? . . . .
C(1) N(1) C(16) C(17) -167.34(14) ? . . . .
C(16) N(1) C(1) C(2) 53.76(18) ? . . . .
C(1) N(1) C(23) C(24) 94.52(16) ? . . . .
C(23) N(1) C(1) C(2) 172.01(14) ? . . . .
C(16) N(1) C(23) C(24) -146.80(14) ? . . . .
C(23) N(1) C(16) C(17) 74.86(17) ? . . . .
Ni(1) N(2) C(18) C(17) -10.2(2) ? . . . .
Ni(1) N(2) C(18) C(19) 168.50(13) ? . . . .
Ni(1) N(2) C(22) C(21) -169.70(14) ? . . . .
C(18) N(2) C(22) C(21) 2.1(2) ? . . . .
C(22) N(2) C(18) C(17) 178.78(15) ? . . . .
C(22) N(2) C(18) C(19) -2.5(2) ? . . . .
Ni(1) N(3) C(25) C(24) -9.7(2) ? . . . .
Ni(1) N(3) C(25) C(26) 172.07(14) ? . . . .
Ni(1) N(3) C(29) C(28) -173.14(15) ? . . . .
C(25) N(3) C(29) C(28) 0.5(2) ? . . . .
C(29) N(3) C(25) C(24) 176.62(16) ? . . . .
C(29) N(3) C(25) C(26) -1.6(2) ? . . . .
N(1) C(1) C(2) C(3) -123.32(16) ? . . . .
N(1) C(1) C(2) C(7) 61.7(2) ? . . . .
C(1) C(2) C(3) C(4) -174.34(15) ? . . . .
C(1) C(2) C(7) O(1) -9.3(2) ? . . . .
C(1) C(2) C(7) C(6) 168.98(15) ? . . . .
C(3) C(2) C(7) O(1) 175.78(15) ? . . . .
C(3) C(2) C(7) C(6) -5.9(2) ? . . . .
C(7) C(2) C(3) C(4) 0.6(2) ? . . . .
C(2) C(3) C(4) C(5) 3.5(2) ? . . . .
C(2) C(3) C(4) C(8) -175.11(16) ? . . . .
C(3) C(4) C(5) C(6) -2.4(2) ? . . . .
C(3) C(4) C(8) C(9) -4.3(2) ? . . . .
C(3) C(4) C(8) C(10) 116.20(18) ? . . . .
C(3) C(4) C(8) C(11) -124.71(18) ? . . . .
C(5) C(4) C(8) C(9) 177.06(16) ? . . . .
C(5) C(4) C(8) C(10) -62.4(2) ? . . . .
C(5) C(4) C(8) C(11) 56.7(2) ? . . . .
C(8) C(4) C(5) C(6) 176.34(16) ? . . . .
C(4) C(5) C(6) C(7) -2.9(2) ? . . . .
C(4) C(5) C(6) C(12) 177.49(16) ? . . . .
C(5) C(6) C(7) O(1) -174.79(15) ? . . . .
C(5) C(6) C(7) C(2) 6.9(2) ? . . . .
C(5) C(6) C(12) C(13) -9.5(2) ? . . . .
C(5) C(6) C(12) C(14) -128.69(17) ? . . . .
C(5) C(6) C(12) C(15) 110.35(18) ? . . . .
C(7) C(6) C(12) C(13) 170.90(15) ? . . . .
C(7) C(6) C(12) C(14) 51.7(2) ? . . . .
C(7) C(6) C(12) C(15) -69.3(2) ? . . . .
C(12) C(6) C(7) O(1) 4.8(2) ? . . . .
C(12) C(6) C(7) C(2) -173.48(15) ? . . . .
N(1) C(16) C(17) C(18) 80.13(19) ? . . . .
C(16) C(17) C(18) N(2) -42.1(2) ? . . . .
C(16) C(17) C(18) C(19) 139.20(18) ? . . . .
N(2) C(18) C(19) C(20) 0.7(2) ? . . . .
C(17) C(18) C(19) C(20) 179.35(17) ? . . . .
C(18) C(19) C(20) C(21) 1.6(2) ? . . . .
C(19) C(20) C(21) C(22) -2.0(2) ? . . . .
C(20) C(21) C(22) N(2) 0.2(2) ? . . . .
N(1) C(23) C(24) C(25) 74.19(19) ? . . . .
C(23) C(24) C(25) N(3) -55.1(2) ? . . . .
C(23) C(24) C(25) C(26) 123.08(19) ? . . . .
N(3) C(25) C(26) C(27) 1.6(3) ? . . . .
C(24) C(25) C(26) C(27) -176.48(19) ? . . . .
C(25) C(26) C(27) C(28) -0.6(3) ? . . . .
C(26) C(27) C(28) C(29) -0.4(3) ? . . . .
C(27) C(28) C(29) N(3) 0.5(3) ? . . . .
